data_9004513
loop_
_publ_author_name
'Guggenheim, S.'
'Zhan, W.'

_publ_section_title
;
 Effect of temperature on the structures of lizardite-1T and lizardite-2H1
 Sample: T = 475 C
;
_journal_name_full 'The Canadian Mineralogist'
_journal_page_first 1587
_journal_page_last 1594
_journal_volume 36
_journal_year 1998
_chemical_formula_sum 'H4 Mg3 O9 Si2'
_chemical_name_mineral Lizardite-2H1
_space_group_IT_number 185
_symmetry_space_group_name_Hall 'P 6c -2'
_symmetry_space_group_name_H-M 'P 63 c m'
_cell_angle_alpha 90
_cell_angle_beta 90
_cell_angle_gamma 120
_cell_length_a 5.345
_cell_length_b 5.345
_cell_length_c 14.662
_cell_formula_units_Z 2
_cell_volume 362.760
_database_code_amcsd 0005588
_diffrn_ambient_temperature 748.15
_exptl_crystal_density_diffrn 2.537
_cod_original_formula_sum 'Mg3 Si2 H4 O9'
_cod_database_code 9004513

loop_
_space_group_symop_operation_xyz
x,y,z
-x,-x+y,z
x-y,x,1/2+z
-y,-x,1/2+z
-y,x-y,z
x-y,-y,z
-x,-y,1/2+z
x,x-y,1/2+z
-x+y,-x,z
y,x,z
y,-x+y,1/2+z
-x+y,y,1/2+z

loop_
_atom_site_aniso_label
_atom_site_aniso_U_11
_atom_site_aniso_U_22
_atom_site_aniso_U_33
_atom_site_aniso_U_12
_atom_site_aniso_U_13
_atom_site_aniso_U_23
Mg 0.01800 0.01700 0.02800 0.00850 -0.00100 0.00000
Si 0.01500 0.01500 0.01700 0.00750 0.00000 0.00000
O1 0.02100 0.02100 0.02000 0.01050 0.00000 0.00000
O2 0.03600 0.02700 0.03100 0.01350 -0.01200 0.00000
O3 0.03100 0.03100 0.02100 0.01550 0.00300 0.00000
O4 0.02500 0.02500 0.02500 0.01250 0.00000 0.00000

loop_
_atom_site_label
_atom_site_fract_x
_atom_site_fract_y
_atom_site_fract_z
Mg 0.33190 0.00000 0.22430
Si 0.33333 0.66667 0.03440
H1 0.62100 0.00000 0.34300
H2 0.00000 0.00000 0.06800
O1 0.33333 0.66667 0.14370
O2 0.49300 0.00000 -0.00230
O3 0.66800 0.00000 0.29090
O4 0.00000 0.00000 0.14900

loop_
_cod_related_entry_id
_cod_related_entry_database
_cod_related_entry_code
1 AMCSD 0005588
